data_7053352
loop_
_publ_author_name
'Ghosh, Shishir'
'Khanam, Kamrun N.'
'Hossain, G. M. Golzar'
'Haworth, Daniel T.'
'Lindeman, Sergey V.'
'Hogarth, Graeme'
'Kabir, Shariff E.'

_publ_section_title
;
 The rational synthesis of tetranuclear heterometallic butterfly clusters:
 reactions of [M2(CO)6(\m-pyS)2] (M = Re, Mn) with group VIII metal
 carbonyls
;
_journal_issue 9
_journal_name_full 'New Journal of Chemistry'
_journal_page_first 1875
_journal_paper_doi 10.1039/b9nj00526a
_journal_volume 34
_journal_year 2010
_chemical_formula_moiety 'C22 H8 Fe4 N2 O12 S'
_chemical_formula_sum 'C22 H8 Fe4 N2 O12 S'
_chemical_formula_weight 747.76
_chemical_name_systematic
;
?
;
_space_group_IT_number 14
_symmetry_cell_setting monoclinic
_symmetry_space_group_name_Hall '-P 2yn'
_symmetry_space_group_name_H-M 'P 1 21/n 1'
_atom_sites_solution_hydrogens geom
_atom_sites_solution_primary direct
_atom_sites_solution_secondary difmap
_audit_creation_method SHELXL-97
_cell_angle_alpha 90.00
_cell_angle_beta 91.587(8)
_cell_angle_gamma 90.00
_cell_formula_units_Z 4
_cell_length_a 9.1790(9)
_cell_length_b 19.723(2)
_cell_length_c 15.1253(15)
_cell_measurement_reflns_used 4897
_cell_measurement_temperature 298(2)
_cell_measurement_theta_max 27.48
_cell_measurement_theta_min 2.91
_cell_volume 2737.2(5)
_computing_cell_refinement 'DENZO and COLLECT'
_computing_data_collection 'DENZO (Otwinowski & Minor, 1997) and COLLECT (Hooft, 1998)'
_computing_data_reduction 'DENZO and COLLECT'
_computing_molecular_graphics 'ORTEP3 for windows (Farrugia, 1997)'
_computing_publication_material 'WinGX (Farrugia, 1999)'
_computing_structure_refinement 'SHELXL-97 (Sheldrick, 1997)'
_computing_structure_solution 'SHELXS-97 (Sheldrick, 1990)'
_diffrn_ambient_temperature 298(2)
_diffrn_measured_fraction_theta_full 1.000
_diffrn_measured_fraction_theta_max 1.000
_diffrn_measurement_device_type 'Nonius KappaCCD'
_diffrn_measurement_method '\w scans'
_diffrn_radiation_monochromator graphite
_diffrn_radiation_source 'fine-focus sealed tube'
_diffrn_radiation_type MoK\a
_diffrn_radiation_wavelength 0.71073
_diffrn_reflns_av_R_equivalents 0.0152
_diffrn_reflns_av_sigmaI/netI 0.0647
_diffrn_reflns_limit_h_max 10
_diffrn_reflns_limit_h_min -10
_diffrn_reflns_limit_k_max 23
_diffrn_reflns_limit_k_min 0
_diffrn_reflns_limit_l_max 18
_diffrn_reflns_limit_l_min 0
_diffrn_reflns_number 5165
_diffrn_reflns_theta_full 25.17
_diffrn_reflns_theta_max 25.17
_diffrn_reflns_theta_min 1.70
_diffrn_standards_decay_% 0
_exptl_absorpt_coefficient_mu 2.218
_exptl_absorpt_correction_T_max 0.6411
_exptl_absorpt_correction_T_min 0.6070
_exptl_absorpt_correction_type multi-scan
_exptl_absorpt_process_details
;
[Blessing, Acta Cryst. (1995)]
;
_exptl_crystal_colour Red
_exptl_crystal_density_diffrn 1.815
_exptl_crystal_density_method 'not measured'
_exptl_crystal_description Block
_exptl_crystal_F_000 1480
_exptl_crystal_size_max 0.25
_exptl_crystal_size_mid 0.23
_exptl_crystal_size_min 0.22
_refine_diff_density_max 0.347
_refine_diff_density_min -0.331
_refine_diff_density_rms 0.074
_refine_ls_extinction_method none
_refine_ls_goodness_of_fit_ref 0.944
_refine_ls_hydrogen_treatment constr
_refine_ls_matrix_type full
_refine_ls_number_parameters 360
_refine_ls_number_reflns 4897
_refine_ls_number_restraints 0
_refine_ls_restrained_S_all 0.944
_refine_ls_R_factor_all 0.0734
_refine_ls_R_factor_gt 0.0354
_refine_ls_shift/su_max 0.001
_refine_ls_shift/su_mean 0.000
_refine_ls_structure_factor_coef Fsqd
_refine_ls_weighting_details 'calc w=1/[\s^2^(Fo^2^)+(0.0348P)^2^] where P=(Fo^2^+2Fc^2^)/3'
_refine_ls_weighting_scheme calc
_refine_ls_wR_factor_gt 0.0721
_refine_ls_wR_factor_ref 0.0782
_reflns_number_gt 3227
_reflns_number_total 4897
_reflns_threshold_expression >2sigma(I)
_cod_data_source_file b9nj00526a.txt
_cod_data_source_block comp9
_cod_original_sg_symbol_H-M 'P 21/n'
_cod_database_code 7053352

loop_
_symmetry_equiv_pos_as_xyz
'x, y, z'
'-x+1/2, y+1/2, -z+1/2'
'-x, -y, -z'
'x-1/2, -y-1/2, z-1/2'

loop_
_atom_site_label
_atom_site_type_symbol
_atom_site_fract_x
_atom_site_fract_y
_atom_site_fract_z
_atom_site_U_iso_or_equiv
_atom_site_adp_type
_atom_site_occupancy
_atom_site_symmetry_multiplicity
_atom_site_calc_flag
_atom_site_refinement_flags
Fe1 Fe 0.44622(6) 0.23434(3) 0.59619(3) 0.03916(15) Uani 1 1 d .
Fe2 Fe 0.22123(5) 0.25141(3) 0.69468(3) 0.03710(14) Uani 1 1 d .
Fe3 Fe 0.42622(6) 0.43296(3) 0.65426(4) 0.04442(16) Uani 1 1 d .
Fe4 Fe 0.54773(6) 0.37471(3) 0.79145(4) 0.04139(15) Uani 1 1 d .
S1 S 0.41174(9) 0.32266(4) 0.68557(6) 0.0338(2) Uani 1 1 d .
O1 O 0.7535(4) 0.22852(18) 0.5472(2) 0.0924(12) Uani 1 1 d .
O2 O 0.3453(4) 0.10940(15) 0.5103(2) 0.0798(10) Uani 1 1 d .
O3 O 0.3513(3) 0.31540(15) 0.4417(2) 0.0712(9) Uani 1 1 d .
O4 O 0.0550(4) 0.13276(17) 0.6315(2) 0.0931(12) Uani 1 1 d .
O5 O 0.0462(3) 0.33980(15) 0.57832(19) 0.0648(8) Uani 1 1 d .
O6 O 0.0631(4) 0.29270(17) 0.8525(2) 0.0809(10) Uani 1 1 d .
O7 O 0.6573(4) 0.40237(17) 0.5290(3) 0.0954(12) Uani 1 1 d .
O8 O 0.2006(4) 0.46561(16) 0.5191(2) 0.0900(12) Uani 1 1 d .
O9 O 0.5259(4) 0.57198(15) 0.6884(2) 0.0915(12) Uani 1 1 d .
O10 O 0.8122(4) 0.3234(2) 0.7132(3) 0.1211(16) Uani 1 1 d .
O11 O 0.6965(4) 0.49564(17) 0.8626(3) 0.0936(12) Uani 1 1 d .
O12 O 0.5678(4) 0.27978(15) 0.9415(2) 0.0758(10) Uani 1 1 d .
N1A N 0.3617(3) 0.19096(14) 0.75863(19) 0.0406(6) Uani 0.874(19) 1 d P
C13A C 0.3617(3) 0.19096(14) 0.75863(19) 0.0406(6) Uani 0.126(19) 1 d P
N1B N 0.4790(4) 0.18300(16) 0.7076(2) 0.0406(6) Uani 0.126(19) 1 d P
C13B C 0.4790(4) 0.18300(16) 0.7076(2) 0.0406(6) Uani 0.874(19) 1 d P
N2A N 0.3606(3) 0.41521(15) 0.8278(2) 0.0433(6) Uani 0.82(2) 1 d P
C18A C 0.3606(3) 0.41521(15) 0.8278(2) 0.0433(6) Uani 0.18(2) 1 d P
N2B N 0.2961(4) 0.44346(17) 0.7563(2) 0.0433(6) Uani 0.18(2) 1 d P
C18B C 0.2961(4) 0.44346(17) 0.7563(2) 0.0433(6) Uani 0.82(2) 1 d P
C1 C 0.6345(5) 0.2318(2) 0.5668(3) 0.0549(11) Uani 1 1 d .
C2 C 0.3846(5) 0.1579(2) 0.5450(3) 0.0504(10) Uani 1 1 d .
C3 C 0.3858(4) 0.28415(19) 0.5003(3) 0.0458(10) Uani 1 1 d .
C4 C 0.1205(4) 0.1781(2) 0.6569(3) 0.0547(11) Uani 1 1 d .
C5 C 0.1152(4) 0.3051(2) 0.6230(3) 0.0440(9) Uani 1 1 d .
C6 C 0.1238(4) 0.2767(2) 0.7919(3) 0.0491(10) Uani 1 1 d .
C7 C 0.5692(5) 0.4152(2) 0.5770(3) 0.0616(12) Uani 1 1 d .
C8 C 0.2871(5) 0.4515(2) 0.5710(3) 0.0602(12) Uani 1 1 d .
C9 C 0.4888(5) 0.5176(2) 0.6752(3) 0.0596(12) Uani 1 1 d .
C10 C 0.7098(5) 0.3439(3) 0.7433(3) 0.0681(13) Uani 1 1 d .
C11 C 0.6386(5) 0.4491(2) 0.8347(3) 0.0601(12) Uani 1 1 d .
C12 C 0.5592(4) 0.3159(2) 0.8829(3) 0.0498(10) Uani 1 1 d .
C14 C 0.5926(4) 0.14287(19) 0.7390(3) 0.0550(11) Uani 1 1 d .
H14 H 0.6744 0.1368 0.7050 0.066 Uiso 1 1 calc R
C15 C 0.5856(5) 0.1116(2) 0.8208(3) 0.0647(13) Uani 1 1 d .
H15 H 0.6629 0.0852 0.8419 0.078 Uiso 1 1 calc R
C16 C 0.4645(6) 0.11987(19) 0.8706(3) 0.0608(12) Uani 1 1 d .
H16 H 0.4578 0.0984 0.9251 0.073 Uiso 1 1 calc R
C17 C 0.3534(5) 0.16027(18) 0.8387(2) 0.0519(10) Uani 1 1 d .
H17 H 0.2713 0.1667 0.8724 0.062 Uiso 1 1 calc R
C19 C 0.1628(5) 0.4745(2) 0.7648(3) 0.0615(12) Uani 1 1 d .
H19 H 0.1158 0.4935 0.7155 0.074 Uiso 1 1 calc R
C20 C 0.0988(5) 0.4775(2) 0.8461(4) 0.0712(14) Uani 1 1 d .
H20 H 0.0082 0.4980 0.8516 0.085 Uiso 1 1 calc R
C21 C 0.1695(5) 0.4502(2) 0.9185(3) 0.0695(13) Uani 1 1 d .
H21 H 0.1285 0.4527 0.9740 0.083 Uiso 1 1 calc R
C22 C 0.3009(5) 0.41923(19) 0.9083(3) 0.0546(11) Uani 1 1 d .
H22 H 0.3499 0.4007 0.9573 0.066 Uiso 1 1 calc R

loop_
_atom_site_aniso_label
_atom_site_aniso_U_11
_atom_site_aniso_U_22
_atom_site_aniso_U_33
_atom_site_aniso_U_23
_atom_site_aniso_U_13
_atom_site_aniso_U_12
Fe1 0.0407(3) 0.0439(3) 0.0330(3) -0.0004(2) 0.0033(2) 0.0017(2)
Fe2 0.0343(3) 0.0452(3) 0.0318(3) 0.0055(2) 0.0010(2) -0.0038(2)
Fe3 0.0538(4) 0.0408(3) 0.0385(3) 0.0067(2) -0.0008(3) -0.0079(3)
Fe4 0.0347(3) 0.0515(3) 0.0378(3) -0.0004(3) -0.0027(2) -0.0019(2)
S1 0.0334(5) 0.0379(5) 0.0301(5) 0.0028(4) 0.0016(4) -0.0012(4)
O1 0.051(2) 0.125(3) 0.103(3) -0.017(2) 0.025(2) 0.006(2)
O2 0.104(3) 0.056(2) 0.079(2) -0.0159(18) -0.010(2) -0.0074(18)
O3 0.090(2) 0.075(2) 0.0481(19) 0.0223(16) -0.0034(17) 0.0051(18)
O4 0.107(3) 0.083(2) 0.088(3) -0.001(2) -0.014(2) -0.051(2)
O5 0.0576(19) 0.077(2) 0.0592(19) 0.0185(17) -0.0062(16) 0.0109(16)
O6 0.082(2) 0.110(3) 0.052(2) -0.003(2) 0.0271(18) -0.001(2)
O7 0.108(3) 0.091(3) 0.090(3) 0.004(2) 0.053(2) -0.020(2)
O8 0.114(3) 0.068(2) 0.085(3) 0.0231(19) -0.049(2) -0.014(2)
O9 0.132(3) 0.054(2) 0.088(3) -0.0017(18) 0.004(2) -0.034(2)
O10 0.045(2) 0.225(5) 0.095(3) -0.031(3) 0.008(2) 0.027(3)
O11 0.090(3) 0.075(2) 0.114(3) -0.006(2) -0.035(2) -0.032(2)
O12 0.096(3) 0.071(2) 0.059(2) 0.0161(18) -0.0163(19) 0.0049(18)
N1A 0.0472(15) 0.0374(12) 0.0367(15) 0.0035(11) -0.0057(11) -0.0010(12)
C13A 0.0472(15) 0.0374(12) 0.0367(15) 0.0035(11) -0.0057(11) -0.0010(12)
N1B 0.0472(15) 0.0374(12) 0.0367(15) 0.0035(11) -0.0057(11) -0.0010(12)
C13B 0.0472(15) 0.0374(12) 0.0367(15) 0.0035(11) -0.0057(11) -0.0010(12)
N2A 0.0442(15) 0.0404(14) 0.0452(15) -0.0009(11) 0.0004(12) 0.0013(11)
C18A 0.0442(15) 0.0404(14) 0.0452(15) -0.0009(11) 0.0004(12) 0.0013(11)
N2B 0.0442(15) 0.0404(14) 0.0452(15) -0.0009(11) 0.0004(12) 0.0013(11)
C18B 0.0442(15) 0.0404(14) 0.0452(15) -0.0009(11) 0.0004(12) 0.0013(11)
C1 0.054(3) 0.062(3) 0.050(3) -0.004(2) 0.009(2) 0.002(2)
C2 0.061(3) 0.052(3) 0.039(2) 0.003(2) 0.000(2) 0.004(2)
C3 0.050(2) 0.048(2) 0.040(2) -0.002(2) 0.010(2) -0.0023(19)
C4 0.056(3) 0.061(3) 0.046(3) 0.010(2) -0.002(2) -0.012(2)
C5 0.034(2) 0.058(2) 0.040(2) 0.0031(19) 0.0037(18) -0.0034(19)
C6 0.043(2) 0.065(3) 0.040(2) 0.009(2) 0.000(2) -0.003(2)
C7 0.075(3) 0.057(3) 0.053(3) 0.008(2) 0.015(3) -0.019(2)
C8 0.084(4) 0.040(2) 0.055(3) 0.008(2) -0.010(3) -0.016(2)
C9 0.068(3) 0.056(3) 0.055(3) 0.004(2) -0.001(2) -0.012(2)
C10 0.038(3) 0.107(4) 0.059(3) -0.003(3) 0.001(2) -0.001(3)
C11 0.055(3) 0.066(3) 0.058(3) 0.001(2) -0.011(2) -0.004(2)
C12 0.050(3) 0.054(2) 0.045(3) -0.008(2) -0.011(2) 0.000(2)
C14 0.054(3) 0.048(2) 0.062(3) -0.003(2) -0.011(2) 0.009(2)
C15 0.077(3) 0.044(3) 0.070(3) 0.012(2) -0.033(3) 0.002(2)
C16 0.093(4) 0.044(2) 0.044(3) 0.011(2) -0.025(3) -0.011(2)
C17 0.074(3) 0.047(2) 0.034(2) 0.0070(19) -0.005(2) -0.006(2)
C19 0.061(3) 0.052(3) 0.071(3) 0.004(2) -0.003(3) 0.016(2)
C20 0.057(3) 0.069(3) 0.087(4) -0.009(3) 0.013(3) 0.017(2)
C21 0.071(3) 0.072(3) 0.067(3) -0.016(3) 0.029(3) 0.003(3)
C22 0.062(3) 0.059(3) 0.044(3) 0.000(2) 0.011(2) -0.001(2)

loop_
_atom_type_symbol
_atom_type_description
_atom_type_scat_dispersion_real
_atom_type_scat_dispersion_imag
_atom_type_scat_source
C C 0.0033 0.0016 'International Tables Vol C Tables 4.2.6.8 and 6.1.1.4'
H H 0.0000 0.0000 'International Tables Vol C Tables 4.2.6.8 and 6.1.1.4'
N N 0.0061 0.0033 'International Tables Vol C Tables 4.2.6.8 and 6.1.1.4'
O O 0.0106 0.0060 'International Tables Vol C Tables 4.2.6.8 and 6.1.1.4'
S S 0.1246 0.1234 'International Tables Vol C Tables 4.2.6.8 and 6.1.1.4'
Fe Fe 0.3463 0.8444 'International Tables Vol C Tables 4.2.6.8 and 6.1.1.4'

loop_
_geom_angle_atom_site_label_1
_geom_angle_atom_site_label_2
_geom_angle_atom_site_label_3
_geom_angle
C2 Fe1 C1 99.50(19)
C2 Fe1 C3 91.40(17)
C1 Fe1 C3 95.26(18)
C2 Fe1 N1B 88.63(15)
C1 Fe1 N1B 94.13(17)
C3 Fe1 N1B 170.47(16)
C2 Fe1 S1 151.11(13)
C1 Fe1 S1 108.94(14)
C3 Fe1 S1 90.92(12)
N1B Fe1 S1 84.51(10)
C2 Fe1 Fe2 96.38(13)
C1 Fe1 Fe2 158.33(14)
C3 Fe1 Fe2 99.01(12)
N1B Fe1 Fe2 71.53(11)
S1 Fe1 Fe2 54.85(3)
C5 Fe2 C4 90.97(18)
C5 Fe2 C6 93.30(17)
C4 Fe2 C6 102.58(18)
C5 Fe2 N1A 170.73(15)
C4 Fe2 N1A 89.60(15)
C6 Fe2 N1A 95.60(15)
C5 Fe2 S1 90.23(12)
C4 Fe2 S1 151.03(14)
C6 Fe2 S1 106.25(13)
N1A Fe2 S1 84.83(9)
C5 Fe2 Fe1 99.02(12)
C4 Fe2 Fe1 97.06(14)
C6 Fe2 Fe1 156.60(13)
N1A Fe2 Fe1 71.73(9)
S1 Fe2 Fe1 54.22(3)
C9 Fe3 C8 98.72(19)
C9 Fe3 C7 93.46(19)
C8 Fe3 C7 95.7(2)
C9 Fe3 N2B 87.81(17)
C8 Fe3 N2B 95.28(18)
C7 Fe3 N2B 168.59(18)
C9 Fe3 S1 153.12(14)
C8 Fe3 S1 107.49(12)
C7 Fe3 S1 89.81(13)
N2B Fe3 S1 84.04(10)
C9 Fe3 Fe4 98.18(14)
C8 Fe3 Fe4 157.94(13)
C7 Fe3 Fe4 97.29(15)
N2B Fe3 Fe4 71.32(11)
S1 Fe3 Fe4 54.95(3)
C10 Fe4 C11 92.5(2)
C10 Fe4 C12 93.6(2)
C11 Fe4 C12 103.21(18)
C10 Fe4 N2A 171.53(18)
C11 Fe4 N2A 88.13(17)
C12 Fe4 N2A 94.52(16)
C10 Fe4 S1 90.36(15)
C11 Fe4 S1 150.68(14)
C12 Fe4 S1 105.73(12)
N2A Fe4 S1 85.04(9)
C10 Fe4 Fe3 99.75(15)
C11 Fe4 Fe3 96.56(14)
C12 Fe4 Fe3 155.62(12)
N2A Fe4 Fe3 71.79(10)
S1 Fe4 Fe3 54.25(3)
Fe3 S1 Fe1 128.45(4)
Fe3 S1 Fe2 132.28(4)
Fe1 S1 Fe2 70.93(3)
Fe3 S1 Fe4 70.80(3)
Fe1 S1 Fe4 134.55(4)
Fe2 S1 Fe4 131.13(4)
N1B N1A Fe2 107.9(2)
N1A N1B C14 118.4(3)
N1A N1B Fe1 108.8(2)
C14 N1B Fe1 132.8(3)
N2B N2A C22 121.5(3)
N2B N2A Fe4 108.0(2)
C22 N2A Fe4 130.4(3)
N2A N2B Fe3 108.8(2)
O1 C1 Fe1 178.1(4)
O2 C2 Fe1 178.5(4)
O3 C3 Fe1 178.6(4)
O4 C4 Fe2 178.3(4)
O5 C5 Fe2 178.8(4)
O6 C6 Fe2 179.7(4)
O7 C7 Fe3 178.2(4)
O8 C8 Fe3 177.5(4)
O9 C9 Fe3 178.6(4)
O10 C10 Fe4 178.9(5)
O11 C11 Fe4 179.4(4)
O12 C12 Fe4 178.6(4)
N1B C14 C15 120.6(4)
N1B C14 H14 119.7
C15 C14 H14 119.7
C16 C15 C14 119.8(4)
C16 C15 H15 120.1
C14 C15 H15 120.1
C15 C16 C17 118.9(4)
C15 C16 H16 120.6
C17 C16 H16 120.6
C16 C17 H17 119.6
C20 C19 H19 119.9
C21 C20 C19 119.5(4)
C21 C20 H20 120.2
C19 C20 H20 120.2
C22 C21 C20 119.1(4)
C22 C21 H21 120.4
C20 C21 H21 120.4
N2A C22 C21 120.6(4)
N2A C22 H22 119.7
C21 C22 H22 119.7

loop_
_geom_bond_atom_site_label_1
_geom_bond_atom_site_label_2
_geom_bond_distance
Fe1 C1 1.797(4)
Fe1 C2 1.781(4)
Fe1 C3 1.825(4)
Fe1 N1B 1.982(3)
Fe1 S1 2.2330(10)
Fe1 Fe2 2.6015(8)
Fe2 C4 1.801(4)
Fe2 C5 1.785(4)
Fe2 C6 1.812(4)
Fe2 N1A 1.987(3)
Fe2 S1 2.2505(10)
Fe3 C7 1.816(5)
Fe3 C8 1.806(5)
Fe3 C9 1.791(4)
Fe3 N2B 1.988(4)
Fe3 S1 2.2312(10)
Fe3 Fe4 2.5965(8)
Fe4 C10 1.781(5)
Fe4 C11 1.802(5)
Fe4 C12 1.807(4)
Fe4 N2A 1.986(3)
Fe4 S1 2.2508(10)
O1 C1 1.142(5)
O2 C2 1.144(4)
O3 C3 1.119(4)
O4 C4 1.139(4)
O5 C5 1.142(4)
O6 C6 1.131(4)
O7 C7 1.129(5)
O8 C8 1.135(5)
O9 C9 1.141(4)
O10 C10 1.131(5)
O11 C11 1.135(5)
O12 C12 1.137(4)
N1A N1B 1.351(4)
N1B C14 1.383(5)
N2A N2B 1.340(5)
N2A C22 1.351(5)
C14 C15 1.385(6)
C14 H14 0.9300
C15 C16 1.370(6)
C15 H15 0.9300
C16 C17 1.372(6)
C16 H16 0.9300
C17 H17 0.9300
C19 C20 1.378(6)
C19 H19 0.9300
C20 C21 1.368(6)
C20 H20 0.9300
C21 C22 1.365(6)
C21 H21 0.9300
C22 H22 0.9300
